data_1511859
loop_
_publ_author_name
'Zhang, Da-Li'
'Zhou, Li-Yan'
'Quan, Jun-Min'
'Zhang, Wei'
'Gu, Lian-Quan'
'Huang, Zhi-Shu'
'An, Lin-Kun'

_publ_section_title
;
 Oxygen insertion of o-quinone under catalytic hydrogenation conditions.
;
_journal_issue 6
_journal_name_full 'Organic letters'
_journal_page_first 1162
_journal_page_last 1165
_journal_paper_doi 10.1021/ol400164e
_journal_volume 15
_journal_year 2013
_chemical_absolute_configuration ad
_chemical_formula_moiety 'C19 H20 O4'
_chemical_formula_sum 'C19 H20 O4'
_chemical_formula_weight 312.35
_chemical_name_systematic
; 
 ? 
;
_space_group_IT_number 4
_symmetry_cell_setting monoclinic
_symmetry_space_group_name_Hall 'P 2yb'
_symmetry_space_group_name_H-M 'P 1 21 1'
_atom_sites_solution_hydrogens geom
_atom_sites_solution_primary direct
_atom_sites_solution_secondary difmap
_audit_creation_method SHELXL-97
_cell_angle_alpha 90.00
_cell_angle_beta 104.002(3)
_cell_angle_gamma 90.00
_cell_formula_units_Z 2
_cell_length_a 9.8118(3)
_cell_length_b 8.1212(2)
_cell_length_c 10.1150(3)
_cell_measurement_reflns_used 10929
_cell_measurement_temperature 150(2)
_cell_measurement_theta_max 71.2355
_cell_measurement_theta_min 4.5014
_cell_volume 782.05(4)
_computing_cell_refinement
;
CrysAlisPro, Oxford Diffraction Ltd.,
Version 1.171.34.36 (release 02-08-2010 CrysAlis171 .NET)
(compiled Aug  2 2010,13:00:58)
;
_computing_data_collection
;
CrysAlisPro, Oxford Diffraction Ltd.,
Version 1.171.34.36 (release 02-08-2010 CrysAlis171 .NET)
(compiled Aug  2 2010,13:00:58)
;
_computing_data_reduction
;
CrysAlisPro, Oxford Diffraction Ltd.,
Version 1.171.34.36 (release 02-08-2010 CrysAlis171 .NET)
(compiled Aug  2 2010,13:00:58)
;
_computing_molecular_graphics SHELXTL
_computing_publication_material SHELXTL
_computing_structure_refinement SHELXTL
_computing_structure_solution 'SHELXTL (Bruker, 2005)'
_diffrn_ambient_temperature 150(2)
_diffrn_detector_area_resol_mean 8.2417
_diffrn_measured_fraction_theta_full 0.987
_diffrn_measured_fraction_theta_max 0.987
_diffrn_measurement_device_type 'Xcalibur, Onyx, Nova'
_diffrn_measurement_method '\w scans'
_diffrn_radiation_monochromator graphite
_diffrn_radiation_source 'fine-focus sealed tube'
_diffrn_radiation_type CuK\a
_diffrn_radiation_wavelength 1.54178
_diffrn_reflns_av_R_equivalents 0.0509
_diffrn_reflns_av_sigmaI/netI 0.0279
_diffrn_reflns_limit_h_max 11
_diffrn_reflns_limit_h_min -11
_diffrn_reflns_limit_k_max 9
_diffrn_reflns_limit_k_min -9
_diffrn_reflns_limit_l_max 12
_diffrn_reflns_limit_l_min -12
_diffrn_reflns_number 13980
_diffrn_reflns_theta_full 71.37
_diffrn_reflns_theta_max 71.37
_diffrn_reflns_theta_min 4.51
_exptl_absorpt_coefficient_mu 0.751
_exptl_absorpt_correction_T_max 0.9287
_exptl_absorpt_correction_T_min 0.7532
_exptl_absorpt_correction_type multi-scan
_exptl_absorpt_process_details
; 
'Wed Sep 01 00:20:14 2010' 
;
_exptl_crystal_colour colorless
_exptl_crystal_density_diffrn 1.326
_exptl_crystal_density_method 'not measured'
_exptl_crystal_description block
_exptl_crystal_F_000 332
_exptl_crystal_size_max 0.40
_exptl_crystal_size_mid 0.15
_exptl_crystal_size_min 0.10
_refine_diff_density_max 0.183
_refine_diff_density_min -0.150
_refine_diff_density_rms 0.034
_refine_ls_abs_structure_details 'Flack H D (1983), Acta Cryst. A39, 876-881'
_refine_ls_abs_structure_Flack 0.02(16)
_refine_ls_extinction_method none
_refine_ls_goodness_of_fit_ref 1.109
_refine_ls_hydrogen_treatment constr
_refine_ls_matrix_type full
_refine_ls_number_parameters 211
_refine_ls_number_reflns 2981
_refine_ls_number_restraints 1
_refine_ls_restrained_S_all 1.109
_refine_ls_R_factor_all 0.0324
_refine_ls_R_factor_gt 0.0312
_refine_ls_shift/su_max 0.000
_refine_ls_shift/su_mean 0.000
_refine_ls_structure_factor_coef Fsqd
_refine_ls_weighting_details 'calc w=1/[\s^2^(Fo^2^)+(0.0441P)^2^+0.0843P] where P=(Fo^2^+2Fc^2^)/3'
_refine_ls_weighting_scheme calc
_refine_ls_wR_factor_gt 0.0816
_refine_ls_wR_factor_ref 0.0828
_reflns_number_gt 2888
_reflns_number_total 2981
_reflns_threshold_expression >2sigma(I)
_cod_data_source_file ol400164e_si_002.cif
_cod_data_source_block dct2
_cod_original_sg_symbol_H-M 'P 21'
_cod_database_code 1511859

loop_
_symmetry_equiv_pos_as_xyz
'x, y, z'
'-x, y+1/2, -z'

loop_
_atom_site_label
_atom_site_type_symbol
_atom_site_fract_x
_atom_site_fract_y
_atom_site_fract_z
_atom_site_U_iso_or_equiv
_atom_site_adp_type
_atom_site_occupancy
_atom_site_symmetry_multiplicity
_atom_site_calc_flag
_atom_site_refinement_flags
C1 C 0.65250(15) 0.58456(18) 0.76234(16) 0.0280(3) Uani 1 1 d .
C2 C 0.72569(15) 0.45708(19) 0.57072(15) 0.0280(3) Uani 1 1 d .
C3 C 0.69225(16) 0.29490(18) 0.61172(14) 0.0270(3) Uani 1 1 d .
C4 C 0.75766(16) 0.14236(19) 0.56786(15) 0.0303(3) Uani 1 1 d .
H4 H 0.7318 0.1350 0.4661 0.036 Uiso 1 1 calc R
C5 C 0.68007(18) 0.00789(19) 0.62673(17) 0.0342(4) Uani 1 1 d .
H5A H 0.6413 -0.0753 0.5561 0.041 Uiso 1 1 calc R
H5B H 0.7451 -0.0479 0.7038 0.041 Uiso 1 1 calc R
C6 C 0.58549(16) 0.25266(17) 0.66758(15) 0.0270(3) Uani 1 1 d .
C7 C 0.48344(16) 0.35122(17) 0.71728(14) 0.0266(3) Uani 1 1 d .
C8 C 0.35543(16) 0.28205(19) 0.72348(16) 0.0312(3) Uani 1 1 d .
H8 H 0.3335 0.1722 0.6936 0.037 Uiso 1 1 calc R
C9 C 0.26060(16) 0.3738(2) 0.77322(16) 0.0315(3) Uani 1 1 d .
H9 H 0.1725 0.3260 0.7743 0.038 Uiso 1 1 calc R
C10 C 0.28850(15) 0.53396(19) 0.82204(15) 0.0275(3) Uani 1 1 d .
C11 C 0.17533(15) 0.62662(19) 0.87295(16) 0.0302(3) Uani 1 1 d .
C12 C 0.23679(17) 0.7806(2) 0.95300(17) 0.0349(3) Uani 1 1 d .
H12A H 0.1591 0.8506 0.9673 0.042 Uiso 1 1 calc R
H12B H 0.2940 0.7471 1.0436 0.042 Uiso 1 1 calc R
C13 C 0.32751(17) 0.8801(2) 0.88003(17) 0.0334(3) Uani 1 1 d .
H13A H 0.3579 0.9833 0.9307 0.040 Uiso 1 1 calc R
H13B H 0.2725 0.9094 0.7875 0.040 Uiso 1 1 calc R
C14 C 0.45551(16) 0.77938(18) 0.87037(16) 0.0300(3) Uani 1 1 d .
H14A H 0.5046 0.8361 0.8086 0.036 Uiso 1 1 calc R
H14B H 0.5210 0.7735 0.9616 0.036 Uiso 1 1 calc R
C15 C 0.41851(15) 0.60565(18) 0.81831(14) 0.0255(3) Uani 1 1 d .
C16 C 0.51309(15) 0.51296(17) 0.76452(14) 0.0245(3) Uani 1 1 d .
C17 C 0.91677(18) 0.1317(2) 0.61915(19) 0.0409(4) Uani 1 1 d .
H17A H 0.9604 0.2250 0.5837 0.061 Uiso 1 1 calc R
H17B H 0.9501 0.0284 0.5878 0.061 Uiso 1 1 calc R
H17C H 0.9421 0.1347 0.7190 0.061 Uiso 1 1 calc R
C18 C 0.1123(2) 0.5169(2) 0.9670(2) 0.0436(4) Uani 1 1 d .
H18A H 0.0599 0.4262 0.9141 0.065 Uiso 1 1 calc R
H18B H 0.0489 0.5825 1.0073 0.065 Uiso 1 1 calc R
H18C H 0.1881 0.4721 1.0396 0.065 Uiso 1 1 calc R
C19 C 0.05716(16) 0.6759(2) 0.74904(18) 0.0395(4) Uani 1 1 d .
H19A H 0.0943 0.7523 0.6914 0.059 Uiso 1 1 calc R
H19B H -0.0188 0.7295 0.7805 0.059 Uiso 1 1 calc R
H19C H 0.0208 0.5773 0.6964 0.059 Uiso 1 1 calc R
O1 O 0.68239(12) 0.59245(13) 0.63390(11) 0.0335(3) Uani 1 1 d .
O2 O 0.56660(12) 0.08787(13) 0.67326(12) 0.0336(3) Uani 1 1 d .
O3 O 0.73220(11) 0.64730(15) 0.85620(12) 0.0377(3) Uani 1 1 d .
O4 O 0.78811(12) 0.48443(14) 0.48426(11) 0.0352(3) Uani 1 1 d .

loop_
_atom_site_aniso_label
_atom_site_aniso_U_11
_atom_site_aniso_U_22
_atom_site_aniso_U_33
_atom_site_aniso_U_23
_atom_site_aniso_U_13
_atom_site_aniso_U_12
C1 0.0305(7) 0.0167(6) 0.0390(8) -0.0006(6) 0.0127(6) 0.0002(6)
C2 0.0289(7) 0.0233(7) 0.0321(8) 0.0018(6) 0.0081(6) 0.0020(5)
C3 0.0328(7) 0.0222(7) 0.0264(7) 0.0007(6) 0.0080(6) 0.0031(6)
C4 0.0395(8) 0.0243(7) 0.0279(7) -0.0019(6) 0.0097(6) 0.0040(6)
C5 0.0441(9) 0.0218(7) 0.0384(9) -0.0037(6) 0.0135(7) 0.0027(7)
C6 0.0350(8) 0.0174(6) 0.0279(7) 0.0003(5) 0.0060(6) -0.0016(6)
C7 0.0324(8) 0.0218(7) 0.0261(7) 0.0014(6) 0.0078(6) -0.0016(6)
C8 0.0379(8) 0.0216(7) 0.0355(8) -0.0032(6) 0.0117(6) -0.0073(6)
C9 0.0304(7) 0.0301(8) 0.0351(8) -0.0013(6) 0.0101(6) -0.0084(6)
C10 0.0299(7) 0.0261(7) 0.0264(7) 0.0015(6) 0.0069(6) -0.0006(6)
C11 0.0300(7) 0.0297(8) 0.0328(7) 0.0001(6) 0.0116(6) 0.0003(6)
C12 0.0378(8) 0.0321(8) 0.0372(8) -0.0064(7) 0.0137(6) 0.0017(7)
C13 0.0395(8) 0.0226(7) 0.0400(9) -0.0036(6) 0.0133(7) 0.0000(6)
C14 0.0346(7) 0.0208(7) 0.0368(8) -0.0048(6) 0.0131(6) -0.0030(6)
C15 0.0306(7) 0.0205(7) 0.0255(7) 0.0010(5) 0.0067(6) -0.0017(5)
C16 0.0289(7) 0.0185(6) 0.0266(7) 0.0010(5) 0.0074(5) -0.0011(5)
C17 0.0397(8) 0.0354(9) 0.0487(10) 0.0045(7) 0.0129(7) 0.0082(7)
C18 0.0500(10) 0.0399(9) 0.0494(10) 0.0014(8) 0.0287(8) -0.0022(8)
C19 0.0313(8) 0.0449(10) 0.0422(9) -0.0021(8) 0.0087(7) 0.0038(7)
O1 0.0435(6) 0.0207(5) 0.0426(6) 0.0022(4) 0.0227(5) -0.0001(4)
O2 0.0429(6) 0.0179(5) 0.0434(6) -0.0015(4) 0.0168(5) -0.0021(4)
O3 0.0332(5) 0.0330(6) 0.0475(6) -0.0080(5) 0.0105(5) -0.0076(5)
O4 0.0408(6) 0.0319(6) 0.0372(6) 0.0061(5) 0.0180(5) 0.0028(5)

loop_
_atom_type_symbol
_atom_type_description
_atom_type_scat_dispersion_real
_atom_type_scat_dispersion_imag
_atom_type_scat_source
C C 0.0181 0.0091 'International Tables Vol C Tables 4.2.6.8 and 6.1.1.4'
H H 0.0000 0.0000 'International Tables Vol C Tables 4.2.6.8 and 6.1.1.4'
O O 0.0492 0.0322 'International Tables Vol C Tables 4.2.6.8 and 6.1.1.4'

loop_
_geom_angle_atom_site_label_1
_geom_angle_atom_site_label_2
_geom_angle_atom_site_label_3
_geom_angle
O3 C1 O1 118.43(13)
O3 C1 C16 125.72(14)
O1 C1 C16 115.48(12)
O4 C2 O1 117.02(13)
O4 C2 C3 124.66(14)
O1 C2 C3 118.32(12)
C6 C3 C2 127.32(13)
C6 C3 C4 110.04(13)
C2 C3 C4 121.47(13)
C3 C4 C17 114.83(14)
C3 C4 C5 100.60(12)
C17 C4 C5 113.06(14)
C3 C4 H4 109.3
C17 C4 H4 109.3
C5 C4 H4 109.3
O2 C5 C4 107.30(12)
O2 C5 H5A 110.3
C4 C5 H5A 110.3
O2 C5 H5B 110.3
C4 C5 H5B 110.3
H5A C5 H5B 108.5
C3 C6 O2 113.39(14)
C3 C6 C7 132.08(13)
O2 C6 C7 114.47(13)
C8 C7 C16 118.52(14)
C8 C7 C6 119.68(13)
C16 C7 C6 121.75(13)
C9 C8 C7 119.64(14)
C9 C8 H8 120.2
C7 C8 H8 120.2
C8 C9 C10 122.78(15)
C8 C9 H9 118.6
C10 C9 H9 118.6
C9 C10 C15 118.47(14)
C9 C10 C11 118.79(14)
C15 C10 C11 122.71(13)
C10 C11 C12 110.76(13)
C10 C11 C18 110.87(13)
C12 C11 C18 108.15(13)
C10 C11 C19 108.58(12)
C12 C11 C19 109.91(13)
C18 C11 C19 108.54(13)
C13 C12 C11 112.30(13)
C13 C12 H12A 109.1
C11 C12 H12A 109.1
C13 C12 H12B 109.1
C11 C12 H12B 109.1
H12A C12 H12B 107.9
C12 C13 C14 109.57(13)
C12 C13 H13A 109.8
C14 C13 H13A 109.8
C12 C13 H13B 109.8
C14 C13 H13B 109.8
H13A C13 H13B 108.2
C15 C14 C13 112.94(12)
C15 C14 H14A 109.0
C13 C14 H14A 109.0
C15 C14 H14B 109.0
C13 C14 H14B 109.0
H14A C14 H14B 107.8
C16 C15 C10 118.43(13)
C16 C15 C14 120.52(12)
C10 C15 C14 121.05(13)
C15 C16 C7 122.14(13)
C15 C16 C1 119.45(12)
C7 C16 C1 118.36(13)
C4 C17 H17A 109.5
C4 C17 H17B 109.5
H17A C17 H17B 109.5
C4 C17 H17C 109.5
H17A C17 H17C 109.5
H17B C17 H17C 109.5
C11 C18 H18A 109.5
C11 C18 H18B 109.5
H18A C18 H18B 109.5
C11 C18 H18C 109.5
H18A C18 H18C 109.5
H18B C18 H18C 109.5
C11 C19 H19A 109.5
C11 C19 H19B 109.5
H19A C19 H19B 109.5
C11 C19 H19C 109.5
H19A C19 H19C 109.5
H19B C19 H19C 109.5
C2 O1 C1 123.13(11)
C6 O2 C5 107.63(12)

loop_
_geom_bond_atom_site_label_1
_geom_bond_atom_site_label_2
_geom_bond_distance
C1 O3 1.1888(19)
C1 O1 1.4008(18)
C1 C16 1.491(2)
C2 O4 1.2035(18)
C2 O1 1.3889(18)
C2 C3 1.442(2)
C3 C6 1.349(2)
C3 C4 1.510(2)
C4 C17 1.524(2)
C4 C5 1.532(2)
C4 H4 1.0000
C5 O2 1.4616(19)
C5 H5A 0.9900
C5 H5B 0.9900
C6 O2 1.3542(18)
C6 C7 1.463(2)
C7 C8 1.391(2)
C7 C16 1.4039(19)
C8 C9 1.379(2)
C8 H8 0.9500
C9 C10 1.394(2)
C9 H9 0.9500
C10 C15 1.411(2)
C10 C11 1.530(2)
C11 C12 1.532(2)
C11 C18 1.538(2)
C11 C19 1.540(2)
C12 C13 1.519(2)
C12 H12A 0.9900
C12 H12B 0.9900
C13 C14 1.522(2)
C13 H13A 0.9900
C13 H13B 0.9900
C14 C15 1.519(2)
C14 H14A 0.9900
C14 H14B 0.9900
C15 C16 1.403(2)
C17 H17A 0.9800
C17 H17B 0.9800
C17 H17C 0.9800
C18 H18A 0.9800
C18 H18B 0.9800
C18 H18C 0.9800
C19 H19A 0.9800
C19 H19B 0.9800
C19 H19C 0.9800

loop_
_geom_torsion_atom_site_label_1
_geom_torsion_atom_site_label_2
_geom_torsion_atom_site_label_3
_geom_torsion_atom_site_label_4
_geom_torsion
O4 C2 C3 C6 -154.33(16)
O1 C2 C3 C6 25.1(2)
O4 C2 C3 C4 12.0(2)
O1 C2 C3 C4 -168.52(13)
C6 C3 C4 C17 -128.80(15)
C2 C3 C4 C17 62.71(19)
C6 C3 C4 C5 -7.09(16)
C2 C3 C4 C5 -175.58(14)
C3 C4 C5 O2 9.83(15)
C17 C4 C5 O2 132.78(14)
C2 C3 C6 O2 169.19(14)
C4 C3 C6 O2 1.54(18)
C2 C3 C6 C7 -7.7(3)
C4 C3 C6 C7 -175.39(14)
C3 C6 C7 C8 156.33(16)
O2 C6 C7 C8 -20.6(2)
C3 C6 C7 C16 -26.3(2)
O2 C6 C7 C16 156.81(13)
C16 C7 C8 C9 1.1(2)
C6 C7 C8 C9 178.54(13)
C7 C8 C9 C10 -1.8(2)
C8 C9 C10 C15 1.0(2)
C8 C9 C10 C11 179.00(14)
C9 C10 C11 C12 166.29(14)
C15 C10 C11 C12 -15.79(19)
C9 C10 C11 C18 46.22(18)
C15 C10 C11 C18 -135.86(15)
C9 C10 C11 C19 -72.94(17)
C15 C10 C11 C19 104.98(16)
C10 C11 C12 C13 46.59(17)
C18 C11 C12 C13 168.27(14)
C19 C11 C12 C13 -73.39(17)
C11 C12 C13 C14 -64.58(17)
C12 C13 C14 C15 48.47(17)
C9 C10 C15 C16 0.6(2)
C11 C10 C15 C16 -177.35(13)
C9 C10 C15 C14 -179.79(13)
C11 C10 C15 C14 2.3(2)
C13 C14 C15 C16 160.78(13)
C13 C14 C15 C10 -18.86(19)
C10 C15 C16 C7 -1.3(2)
C14 C15 C16 C7 179.05(13)
C10 C15 C16 C1 -178.63(13)
C14 C15 C16 C1 1.7(2)
C8 C7 C16 C15 0.5(2)
C6 C7 C16 C15 -176.93(13)
C8 C7 C16 C1 177.84(14)
C6 C7 C16 C1 0.4(2)
O3 C1 C16 C15 49.7(2)
O1 C1 C16 C15 -123.19(14)
O3 C1 C16 C7 -127.77(17)
O1 C1 C16 C7 59.39(17)
O4 C2 O1 C1 -157.98(13)
C3 C2 O1 C1 22.5(2)
O3 C1 O1 C2 108.29(17)
C16 C1 O1 C2 -78.31(17)
C3 C6 O2 C5 5.22(18)
C7 C6 O2 C5 -177.28(12)
C4 C5 O2 C6 -9.65(16)
